data_8000011
loop_
_publ_author_name
'Yue-Zhi Cui'
'Qi Fang'
'Gang Xue'
'Gui-Bao Xu'
'Lei Yin'
'Wen-Tao Yu'

_publ_section_title
;
 Cooperative Enhancement of Two-photon Absorption of Multibranched
 Compounds with Vinylenes Attaching to the s-Triazine Core
;
_journal_issue 5
_journal_name_full 'Chemistry Letters'
_journal_page_first 644
_journal_paper_doi 10.1246/cl.2005.644
_journal_volume 34
_journal_year 2005
_chemical_formula_moiety 'C24 H27 N5'
_chemical_formula_sum 'C24 H27 N5'
_chemical_formula_weight 385.51
_space_group_IT_number 4
_symmetry_cell_setting monoclinic
_symmetry_space_group_name_Hall 'P 2yb'
_symmetry_space_group_name_H-M 'P 1 21 1'
_atom_sites_solution_hydrogens geom
_atom_sites_solution_primary direct
_atom_sites_solution_secondary difmap
_audit_creation_method SHELXL-97
_cell_angle_alpha 90.000(5)
_cell_angle_beta 92.192(5)
_cell_angle_gamma 90.000(5)
_cell_formula_units_Z 2
_cell_length_a 6.528(5)
_cell_length_b 7.994(5)
_cell_length_c 20.615(5)
_cell_measurement_reflns_used 38
_cell_measurement_temperature 293(2)
_cell_measurement_theta_max 12.415
_cell_measurement_theta_min 4.701
_cell_volume 1075.0(11)
_computing_cell_refinement 'Bruker xscan(Bruker,1996)'
_computing_data_collection 'Bruker xscan(Bruker,1996)'
_computing_data_reduction 'Bruker xscan(Bruker,1996)'
_computing_molecular_graphics 'Bruker SHELXtl(Bruker, 1997)'
_computing_structure_refinement 'Bruker SHELXtl(Bruker, 1997)'
_computing_structure_solution Sir97
_diffrn_ambient_temperature 293(2)
_diffrn_measured_fraction_theta_full 0.999
_diffrn_measured_fraction_theta_max 0.999
_diffrn_measurement_device_type 'Bruker P4'
_diffrn_measurement_method \w
_diffrn_radiation_monochromator graphite
_diffrn_radiation_source 'fine-focus sealed tube'
_diffrn_radiation_type MoK\a
_diffrn_radiation_wavelength 0.71069
_diffrn_reflns_av_R_equivalents 0.0484
_diffrn_reflns_av_sigmaI/netI 0.1911
_diffrn_reflns_limit_h_max 8
_diffrn_reflns_limit_h_min -1
_diffrn_reflns_limit_k_max 10
_diffrn_reflns_limit_k_min -1
_diffrn_reflns_limit_l_max 26
_diffrn_reflns_limit_l_min -26
_diffrn_reflns_number 3775
_diffrn_reflns_theta_full 27.49
_diffrn_reflns_theta_max 27.49
_diffrn_reflns_theta_min 1.98
_diffrn_standards_decay_% 1
_diffrn_standards_interval_count 97
_diffrn_standards_number 3
_exptl_absorpt_coefficient_mu 0.073
_exptl_absorpt_correction_T_max 0.28539
_exptl_absorpt_correction_T_min 0.2601
_exptl_absorpt_correction_type psi-scan
_exptl_absorpt_process_details 'Bruker xscan(Bruker,1996)'
_exptl_crystal_colour Pale-yellow
_exptl_crystal_density_diffrn 1.191
_exptl_crystal_density_method 'not measured'
_exptl_crystal_description Plate
_exptl_crystal_F_000 412
_exptl_crystal_size_max 0.40
_exptl_crystal_size_mid 0.22
_exptl_crystal_size_min 0.03
_refine_diff_density_max 0.191
_refine_diff_density_min -0.171
_refine_diff_density_rms 0.045
_refine_ls_abs_structure_details 'Flack H D (1983), Acta Cryst. A39, 876-881'
_refine_ls_extinction_coef 0.017(2)
_refine_ls_extinction_expression Fc^*^=kFc[1+0.001xFc^2^\l^3^/sin(2\q)]^-1/4^
_refine_ls_extinction_method SHELXL
_refine_ls_goodness_of_fit_ref 0.872
_refine_ls_hydrogen_treatment mixed
_refine_ls_matrix_type full
_refine_ls_number_parameters 263
_refine_ls_number_reflns 3011
_refine_ls_number_restraints 1
_refine_ls_restrained_S_all 0.872
_refine_ls_R_factor_all 0.2439
_refine_ls_R_factor_gt 0.0636
_refine_ls_shift/su_max 0.000
_refine_ls_shift/su_mean 0.000
_refine_ls_structure_factor_coef Fsqd
_refine_ls_weighting_details 'calc w=1/[\s^2^(Fo^2^)+(0.0440P)^2^+0.0000P] where P=(Fo^2^+2Fc^2^)/3'
_refine_ls_weighting_scheme calc
_refine_ls_wR_factor_gt 0.1050
_refine_ls_wR_factor_ref 0.1594
_reflns_number_gt 860
_reflns_number_total 3011
_reflns_threshold_expression >2sigma(I)
_cod_depositor_comments
;
The following automatic conversions were performed:
'_symmetry_cell_setting' value 'Monoclinic' changed to 'monoclinic'
according to '/home/saulius/struct/CIF-dictionaries/cif_core.dic'
dictionary named 'cif_core.dic' version 2.4.1 from
2010-06-29.

'_exptl_absorpt_correction_type' value 'Psi-scan' changed to
'psi-scan' according to
'/home/saulius/struct/CIF-dictionaries/cif_core.dic' dictionary named
'cif_core.dic' version 2.4.1 from 2010-06-29.

Automatic conversion script
Id: cif_fix_enum 1527 2010-12-29 10:47:43Z saulius 
;
_cod_original_sg_symbol_H-M P2(1)
_cod_database_code 8000011

loop_
_symmetry_equiv_pos_as_xyz
'x, y, z'
'-x, y+1/2, -z'

loop_
_atom_site_label
_atom_site_type_symbol
_atom_site_fract_x
_atom_site_fract_y
_atom_site_fract_z
_atom_site_U_iso_or_equiv
_atom_site_adp_type
_atom_site_occupancy
_atom_site_symmetry_multiplicity
_atom_site_calc_flag
_atom_site_refinement_flags
C1 C -1.1215(10) 0.3982(13) 0.9363(3) 0.082(3) Uani 1 1 d .
H26A H -1.0394 0.3506 0.9713 0.123 Uiso 1 1 calc R
H26B H -1.2601 0.3593 0.9387 0.123 Uiso 1 1 calc R
H26C H -1.1190 0.5180 0.9398 0.123 Uiso 1 1 calc R
C2 C -1.1546(11) 0.4019(12) 0.8156(4) 0.072(3) Uani 1 1 d .
H23A H -1.0954 0.3529 0.7781 0.108 Uiso 1 1 calc R
H23B H -1.1493 0.5216 0.8123 0.108 Uiso 1 1 calc R
H23C H -1.2948 0.3666 0.8178 0.108 Uiso 1 1 calc R
C3 C -0.8631(12) 0.2559(11) 0.8707(4) 0.051(2) Uani 1 1 d .
C4 C -0.7544(12) 0.1977(11) 0.9249(3) 0.051(2) Uani 1 1 d .
H14A H -0.8014 0.2209 0.9660 0.061 Uiso 1 1 calc R
C5 C -0.5762(11) 0.1051(11) 0.9192(4) 0.053(2) Uani 1 1 d .
H15A H -0.5096 0.0647 0.9566 0.063 Uiso 1 1 calc R
C6 C -0.4945(12) 0.0708(12) 0.8601(3) 0.050(2) Uani 1 1 d .
C7 C -0.6030(11) 0.1332(11) 0.8062(4) 0.053(3) Uani 1 1 d .
H16A H -0.5523 0.1125 0.7654 0.064 Uiso 1 1 calc R
C8 C -0.7839(11) 0.2251(10) 0.8098(3) 0.052(2) Uani 1 1 d .
H19A H -0.8508 0.2652 0.7723 0.062 Uiso 1 1 calc R
C9 C -0.3052(11) -0.0221(9) 0.8561(3) 0.044(2) Uani 1 1 d .
H7A H -0.2364 -0.0478 0.8952 0.053 Uiso 1 1 calc R
C10 C -0.2202(12) -0.0741(10) 0.8027(3) 0.049(2) Uani 1 1 d .
H18A H -0.2901 -0.0534 0.7634 0.058 Uiso 1 1 calc R
C11 C -0.0259(11) -0.1611(10) 0.8008(4) 0.046(2) Uani 1 1 d .
C12 C 0.2454(13) -0.2933(11) 0.8501(4) 0.051(2) Uani 1 1 d .
C13 C 0.2288(13) -0.2758(12) 0.7422(4) 0.055(2) Uani 1 1 d .
C14 C 0.3582(10) -0.3440(10) 0.9122(3) 0.059(2) Uani 1 1 d .
H22A H 0.2796 -0.3120 0.9486 0.088 Uiso 1 1 calc R
H22B H 0.4892 -0.2893 0.9149 0.088 Uiso 1 1 calc R
H22C H 0.3777 -0.4630 0.9125 0.088 Uiso 1 1 calc R
C15 C 0.3141(11) -0.2979(12) 0.6782(3) 0.057(3) Uani 1 1 d .
H13A H 0.2349 -0.2642 0.6421 0.068 Uiso 1 1 calc R
C16 C 0.4978(12) -0.3632(11) 0.6684(3) 0.056(3) Uani 1 1 d .
H12A H 0.5742 -0.3996 0.7047 0.067 Uiso 1 1 calc R
C17 C 0.5888(11) -0.3821(11) 0.6056(4) 0.055(3) Uani 1 1 d .
C18 C 0.7760(12) -0.4667(12) 0.6002(4) 0.070(3) Uani 1 1 d .
H27A H 0.8376 -0.5136 0.6374 0.083 Uiso 1 1 calc R
C19 C 0.8730(12) -0.4836(12) 0.5418(3) 0.062(3) Uani 1 1 d .
H24A H 0.9958 -0.5420 0.5401 0.074 Uiso 1 1 calc R
C20 C 0.7842(12) -0.4115(13) 0.4850(4) 0.057(3) Uani 1 1 d .
C21 C 0.5999(12) -0.3271(13) 0.4902(4) 0.067(3) Uani 1 1 d .
H20A H 0.5382 -0.2798 0.4531 0.080 Uiso 1 1 calc R
C22 C 0.5064(11) -0.3114(12) 0.5477(3) 0.061(3) Uani 1 1 d .
H21A H 0.3841 -0.2520 0.5489 0.073 Uiso 1 1 calc R
C23 C 1.0800(11) -0.4927(13) 0.4225(4) 0.081(3) Uani 1 1 d .
H28A H 1.1206 -0.5449 0.4629 0.121 Uiso 1 1 calc R
H28B H 1.1720 -0.4024 0.4139 0.121 Uiso 1 1 calc R
H28C H 1.0844 -0.5735 0.3881 0.121 Uiso 1 1 calc R
C24 C 0.7830(13) -0.3541(13) 0.3684(3) 0.093(4) Uani 1 1 d .
H29A H 0.6451 -0.3206 0.3765 0.140 Uiso 1 1 calc R
H29B H 0.7815 -0.4341 0.3336 0.140 Uiso 1 1 calc R
H29C H 0.8613 -0.2579 0.3565 0.140 Uiso 1 1 calc R
N1 N -1.0392(11) 0.3478(9) 0.8743(3) 0.058(2) Uani 1 1 d .
N2 N 0.0710(10) -0.2114(9) 0.8578(3) 0.0482(19) Uani 1 1 d .
N3 N 0.3355(9) -0.3299(9) 0.7946(3) 0.052(2) Uani 1 1 d .
N4 N 0.0489(9) -0.1907(9) 0.7417(3) 0.052(2) Uani 1 1 d .
N5 N 0.8748(10) -0.4289(10) 0.4263(3) 0.063(2) Uani 1 1 d .

loop_
_atom_site_aniso_label
_atom_site_aniso_U_11
_atom_site_aniso_U_22
_atom_site_aniso_U_33
_atom_site_aniso_U_23
_atom_site_aniso_U_13
_atom_site_aniso_U_12
C1 0.066(7) 0.101(9) 0.080(6) -0.004(7) 0.025(5) 0.016(7)
C2 0.054(6) 0.067(7) 0.094(6) 0.020(6) -0.001(5) 0.011(6)
C3 0.037(5) 0.056(7) 0.060(5) -0.003(5) 0.004(4) -0.002(5)
C4 0.064(6) 0.052(6) 0.037(4) -0.006(5) 0.004(4) 0.000(6)
C5 0.049(5) 0.058(7) 0.051(5) 0.007(5) -0.003(4) -0.002(6)
C6 0.045(5) 0.061(7) 0.044(4) 0.002(5) 0.006(4) 0.003(5)
C7 0.051(5) 0.062(7) 0.047(4) -0.012(5) 0.006(5) 0.011(6)
C8 0.049(5) 0.059(6) 0.046(4) -0.005(5) -0.004(4) 0.004(5)
C9 0.038(5) 0.046(6) 0.048(4) 0.004(5) 0.001(4) 0.001(5)
C10 0.048(5) 0.048(6) 0.050(5) -0.014(5) -0.001(4) 0.002(5)
C11 0.035(5) 0.038(6) 0.064(5) 0.001(5) 0.008(4) -0.012(5)
C12 0.051(6) 0.047(6) 0.054(5) 0.007(5) -0.006(5) -0.003(5)
C13 0.057(6) 0.057(7) 0.051(5) -0.010(5) 0.012(5) 0.003(6)
C14 0.063(6) 0.058(6) 0.055(4) 0.003(5) 0.002(4) 0.019(6)
C15 0.052(5) 0.069(7) 0.049(5) -0.004(5) 0.001(4) 0.007(6)
C16 0.057(6) 0.063(7) 0.047(5) -0.003(5) -0.001(4) 0.003(6)
C17 0.051(6) 0.069(7) 0.045(4) 0.003(5) 0.002(4) 0.014(6)
C18 0.063(6) 0.096(8) 0.051(5) 0.009(6) 0.011(5) 0.024(7)
C19 0.060(6) 0.069(7) 0.056(5) 0.008(5) 0.008(5) 0.029(6)
C20 0.047(5) 0.084(8) 0.040(4) -0.011(5) -0.002(4) 0.005(6)
C21 0.066(6) 0.095(9) 0.040(4) -0.004(6) 0.006(5) 0.008(7)
C22 0.044(5) 0.072(8) 0.065(5) 0.005(6) -0.004(4) 0.010(6)
C23 0.072(7) 0.112(10) 0.060(6) -0.011(6) 0.020(5) 0.004(8)
C24 0.124(8) 0.115(10) 0.041(4) 0.007(6) 0.002(5) 0.007(8)
N1 0.066(5) 0.055(6) 0.054(4) -0.006(4) 0.009(4) 0.012(5)
N2 0.051(5) 0.041(5) 0.052(4) 0.003(4) 0.000(4) -0.003(4)
N3 0.049(4) 0.066(6) 0.041(3) 0.003(4) 0.002(3) 0.009(5)
N4 0.052(5) 0.057(5) 0.048(4) -0.005(4) 0.001(4) 0.008(5)
N5 0.066(5) 0.080(6) 0.043(4) -0.007(4) 0.003(4) 0.019(5)

loop_
_atom_type_symbol
_atom_type_description
_atom_type_scat_dispersion_real
_atom_type_scat_dispersion_imag
_atom_type_scat_source
C C 0.0033 0.0016 'International Tables Vol C Tables 4.2.6.8 and 6.1.1.4'
H H 0.0000 0.0000 'International Tables Vol C Tables 4.2.6.8 and 6.1.1.4'
N N 0.0061 0.0033 'International Tables Vol C Tables 4.2.6.8 and 6.1.1.4'

loop_
_geom_angle_atom_site_label_1
_geom_angle_atom_site_label_2
_geom_angle_atom_site_label_3
_geom_angle
N1 C1 H26A 109.5
N1 C1 H26B 109.5
H26A C1 H26B 109.5
N1 C1 H26C 109.5
H26A C1 H26C 109.5
H26B C1 H26C 109.5
N1 C2 H23A 109.5
N1 C2 H23B 109.5
H23A C2 H23B 109.5
N1 C2 H23C 109.5
H23A C2 H23C 109.5
H23B C2 H23C 109.5
N1 C3 C4 122.9(8)
N1 C3 C8 118.9(8)
C4 C3 C8 118.2(8)
C3 C4 C5 121.1(8)
C3 C4 H14A 119.5
C5 C4 H14A 119.5
C6 C5 C4 122.5(8)
C6 C5 H15A 118.7
C4 C5 H15A 118.7
C5 C6 C7 115.8(8)
C5 C6 C9 121.0(8)
C7 C6 C9 123.2(7)
C6 C7 C8 123.6(7)
C6 C7 H16A 118.2
C8 C7 H16A 118.2
C7 C8 C3 118.9(8)
C7 C8 H19A 120.6
C3 C8 H19A 120.6
C10 C9 C6 126.7(7)
C10 C9 H7A 116.6
C6 C9 H7A 116.6
C9 C10 C11 124.9(7)
C9 C10 H18A 117.6
C11 C10 H18A 117.6
N4 C11 N2 123.4(7)
N4 C11 C10 117.1(7)
N2 C11 C10 119.5(7)
N2 C12 N3 128.1(7)
N2 C12 C14 115.1(7)
N3 C12 C14 116.8(7)
N3 C13 N4 126.3(7)
N3 C13 C15 119.1(8)
N4 C13 C15 114.5(8)
C12 C14 H22A 109.5
C12 C14 H22B 109.5
H22A C14 H22B 109.5
C12 C14 H22C 109.5
H22A C14 H22C 109.5
H22B C14 H22C 109.5
C16 C15 C13 124.2(8)
C16 C15 H13A 117.9
C13 C15 H13A 117.9
C15 C16 C17 125.3(7)
C15 C16 H12A 117.3
C17 C16 H12A 117.3
C18 C17 C22 115.5(8)
C18 C17 C16 120.5(8)
C22 C17 C16 123.9(7)
C19 C18 C17 122.8(8)
C19 C18 H27A 118.6
C17 C18 H27A 118.6
C18 C19 C20 119.6(8)
C18 C19 H24A 120.2
C20 C19 H24A 120.2
N5 C20 C21 121.4(8)
N5 C20 C19 120.8(8)
C21 C20 C19 117.8(8)
C22 C21 C20 122.1(9)
C22 C21 H20A 119.0
C20 C21 H20A 119.0
C21 C22 C17 122.2(8)
C21 C22 H21A 118.9
C17 C22 H21A 118.9
N5 C23 H28A 109.5
N5 C23 H28B 109.5
H28A C23 H28B 109.5
N5 C23 H28C 109.5
H28A C23 H28C 109.5
H28B C23 H28C 109.5
N5 C24 H29A 109.5
N5 C24 H29B 109.5
H29A C24 H29B 109.5
N5 C24 H29C 109.5
H29A C24 H29C 109.5
H29B C24 H29C 109.5
C3 N1 C1 122.2(7)
C3 N1 C2 121.3(7)
C1 N1 C2 116.5(7)
C12 N2 C11 114.2(7)
C13 N3 C12 112.9(7)
C11 N4 C13 115.2(7)
C20 N5 C23 121.1(7)
C20 N5 C24 120.5(7)
C23 N5 C24 117.3(7)

loop_
_geom_bond_atom_site_label_1
_geom_bond_atom_site_label_2
_geom_bond_distance
C1 N1 1.462(8)
C1 H26A 0.9600
C1 H26B 0.9600
C1 H26C 0.9600
C2 N1 1.467(8)
C2 H23A 0.9600
C2 H23B 0.9600
C2 H23C 0.9600
C3 N1 1.369(9)
C3 C4 1.381(9)
C3 C8 1.399(9)
C4 C5 1.388(9)
C4 H14A 0.9300
C5 C6 1.374(9)
C5 H15A 0.9300
C6 C7 1.389(9)
C6 C9 1.447(9)
C7 C8 1.396(9)
C7 H16A 0.9300
C8 H19A 0.9300
C9 C10 1.318(8)
C9 H7A 0.9300
C10 C11 1.448(9)
C10 H18A 0.9300
C11 N4 1.350(8)
C11 N2 1.374(8)
C12 N2 1.328(9)
C12 N3 1.339(8)
C12 C14 1.507(8)
C13 N3 1.336(8)
C13 N4 1.357(8)
C13 C15 1.461(8)
C14 H22A 0.9600
C14 H22B 0.9600
C14 H22C 0.9600
C15 C16 1.331(9)
C15 H13A 0.9300
C16 C17 1.452(9)
C16 H12A 0.9300
C17 C18 1.405(10)
C17 C22 1.409(9)
C18 C19 1.389(9)
C18 H27A 0.9300
C19 C20 1.409(9)
C19 H24A 0.9300
C20 N5 1.374(8)
C20 C21 1.387(10)
C21 C22 1.360(9)
C21 H20A 0.9300
C22 H21A 0.9300
C23 N5 1.438(9)
C23 H28A 0.9600
C23 H28B 0.9600
C23 H28C 0.9600
C24 N5 1.446(9)
C24 H29A 0.9600
C24 H29B 0.9600
C24 H29C 0.9600

loop_
_cod_related_entry_id
_cod_related_entry_database
_cod_related_entry_code
1 ChemSpider 9592663
